data_1555127
loop_
_publ_author_name
'Lu, Kui'
'Wei, Xianfu'
'Li, Quan'
'Li, Yuxuan'
'Ji, Liangshuo'
'Hua, Erbing'
'Dai, Yujie'
'Zhao, Xia'

_publ_section_title
;
 Synthesis of \a-trifluoromethyl ethanone oximes via the three-component
 reaction of aryl-substituted ethylenes, tert-butyl nitrite, and the
 Langlois reagent
;
_journal_issue 22
_journal_name_full 'Organic Chemistry Frontiers'
_journal_page_first 3766
_journal_paper_doi 10.1039/C9QO00940J
_journal_volume 6
_journal_year 2019
_chemical_formula_moiety 'C13 H10 F3 N O'
_chemical_formula_sum 'C13 H10 F3 N O'
_chemical_formula_weight 253.22
_space_group_crystal_system triclinic
_space_group_IT_number 2
_space_group_name_Hall '-P 1'
_space_group_name_H-M_alt 'P -1'
_atom_sites_solution_hydrogens geom
_audit_creation_date 2018-10-19
_audit_creation_method
;
Olex2 1.2
(compiled 2015.09.30 svn.r3233 for OlexSys, GUI svn.r5103)
;
_audit_update_record
;
2019-07-25 deposited with the CCDC.	2019-10-01 downloaded from the CCDC.
;
_cell_angle_alpha 91.045(13)
_cell_angle_beta 91.275(14)
_cell_angle_gamma 101.201(13)
_cell_formula_units_Z 2
_cell_length_a 5.0942(9)
_cell_length_b 9.6532(13)
_cell_length_c 11.935(2)
_cell_measurement_reflns_used 1111
_cell_measurement_temperature 293.6(3)
_cell_measurement_theta_max 26.3190
_cell_measurement_theta_min 2.1880
_cell_volume 575.43(16)
_computing_cell_refinement 'CrysAlisPro 1.171.39.46 (Rigaku OD, 2018)'
_computing_data_collection 'CrysAlisPro 1.171.39.46 (Rigaku OD, 2018)'
_computing_data_reduction 'CrysAlisPro 1.171.39.46 (Rigaku OD, 2018)'
_computing_molecular_graphics 'Olex2 (Dolomanov et al., 2009)'
_computing_publication_material 'Olex2 (Dolomanov et al., 2009)'
_computing_structure_refinement 'ShelXL (Sheldrick, 2015)'
_computing_structure_solution 'ShelXT (Sheldrick, 2015)'
_diffrn_ambient_environment air
_diffrn_ambient_temperature 293.6(3)
_diffrn_detector 'CCD plate'
_diffrn_detector_area_resol_mean 5.2740
_diffrn_detector_type AtlasS2
_diffrn_measured_fraction_theta_full 1.000
_diffrn_measured_fraction_theta_max 1.000
_diffrn_measurement_details
;
List of Runs (angles in degrees, time in seconds):

  # Type    Start    End  Width  t~exp~   \w     \q     \k     \f   Frames
#--------------------------------------------------------------------------
  1  \w    -82.00  12.00   1.00   17.16    --  -11.24 -57.00  60.00   94
  2  \w    -76.00  16.00   1.00   17.16    --  -11.24 -77.00 -60.00   92
  3  \w    -38.00  56.00   1.00   17.16    --  -11.24  57.00-150.00   94
;
_diffrn_measurement_device 'four-circle diffractometer'
_diffrn_measurement_device_type 'SuperNova, Dual, Cu at home/near, AtlasS2'
_diffrn_measurement_method '\w scans'
_diffrn_orient_matrix_type 'CrysAlisPro convention (1999,Acta A55,543-557)'
_diffrn_orient_matrix_UB_11 -0.1167167000
_diffrn_orient_matrix_UB_12 -0.0115745000
_diffrn_orient_matrix_UB_13 0.0325619000
_diffrn_orient_matrix_UB_21 -0.0035331000
_diffrn_orient_matrix_UB_22 0.0730267000
_diffrn_orient_matrix_UB_23 -0.0016864000
_diffrn_orient_matrix_UB_31 -0.0807820000
_diffrn_orient_matrix_UB_32 -0.0121172000
_diffrn_orient_matrix_UB_33 -0.0497212000
_diffrn_radiation_monochromator mirror
_diffrn_radiation_probe x-ray
_diffrn_radiation_type MoK\a
_diffrn_radiation_wavelength 0.71073
_diffrn_reflns_av_R_equivalents 0.0557
_diffrn_reflns_av_unetI/netI 0.1054
_diffrn_reflns_Laue_measured_fraction_full 1.000
_diffrn_reflns_Laue_measured_fraction_max 1.000
_diffrn_reflns_limit_h_max 6
_diffrn_reflns_limit_h_min -5
_diffrn_reflns_limit_k_max 11
_diffrn_reflns_limit_k_min -11
_diffrn_reflns_limit_l_max 14
_diffrn_reflns_limit_l_min -14
_diffrn_reflns_number 3660
_diffrn_reflns_point_group_measured_fraction_full 1.000
_diffrn_reflns_point_group_measured_fraction_max 1.000
_diffrn_reflns_theta_full 25.008
_diffrn_reflns_theta_max 25.008
_diffrn_reflns_theta_min 1.707
_diffrn_source 'micro-focus sealed X-ray tube'
_diffrn_source_type 'SuperNova (Mo) X-ray Source'
_exptl_absorpt_coefficient_mu 0.126
_exptl_absorpt_correction_T_max 1.00000
_exptl_absorpt_correction_T_min 0.18391
_exptl_absorpt_correction_type multi-scan
_exptl_absorpt_process_details
;
CrysAlisPro 1.171.39.46 (Rigaku Oxford Diffraction, 2018)
Empirical absorption correction using spherical harmonics,
 implemented in SCALE3 ABSPACK scaling algorithm.
;
_exptl_crystal_colour colourless
_exptl_crystal_colour_primary colourless
_exptl_crystal_density_diffrn 1.461
_exptl_crystal_description block
_exptl_crystal_F_000 260
_exptl_crystal_size_max 0.25
_exptl_crystal_size_mid 0.22
_exptl_crystal_size_min 0.2
_refine_diff_density_max 0.305
_refine_diff_density_min -0.290
_refine_diff_density_rms 0.063
_refine_ls_extinction_coef 0.018(11)
_refine_ls_extinction_expression Fc^*^=kFc[1+0.001xFc^2^\l^3^/sin(2\q)]^-1/4^
_refine_ls_extinction_method 'SHELXL-2014/7 (Sheldrick 2014'
_refine_ls_goodness_of_fit_ref 1.005
_refine_ls_hydrogen_treatment constr
_refine_ls_matrix_type full
_refine_ls_number_parameters 165
_refine_ls_number_reflns 2014
_refine_ls_number_restraints 0
_refine_ls_restrained_S_all 1.005
_refine_ls_R_factor_all 0.1682
_refine_ls_R_factor_gt 0.0938
_refine_ls_shift/su_max 0.000
_refine_ls_shift/su_mean 0.000
_refine_ls_structure_factor_coef Fsqd
_refine_ls_weighting_details 'w=1/[\s^2^(Fo^2^)+(0.1250P)^2^] where P=(Fo^2^+2Fc^2^)/3'
_refine_ls_weighting_scheme calc
_refine_ls_wR_factor_gt 0.2251
_refine_ls_wR_factor_ref 0.2822
_reflns_Friedel_coverage 0.000
_reflns_number_gt 875
_reflns_number_total 2014
_reflns_threshold_expression 'I > 2\s(I)'
_cod_data_source_file c9qo00940j2.cif
_cod_data_source_block a181019a
_cod_original_cell_volume 575.46(16)
_cod_database_code 1555127
_shelx_space_group_comment
;
The symmetry employed for this shelxl refinement is uniquely defined
by the following loop, which should always be used as a source of
symmetry information in preference to the above space-group names.
They are only intended as comments.
;
_reflns_odcompleteness_completeness 99.92
_reflns_odcompleteness_iscentric 1
_reflns_odcompleteness_theta 26.32
_olex2_refinement_description
;
1. Fixed Uiso
 At 1.2 times of:
  All C(H) groups, All C(H,H) groups
 At 1.5 times of:
  All O(H) groups
2.a Secondary CH2 refined with riding coordinates:
 C12(H12A,H12B)
2.b Aromatic/amide H refined with riding coordinates:
 C2(H2), C10(H10), C9(H9), C4(H4), C7(H7), C5(H5), C6(H6)
2.c Idealised tetrahedral OH refined as rotating group:
 O1(H1)
;
_shelx_shelxl_version_number 2014/7
_olex2_date_sample_data_collection 2018-10-19
_olex2_submission_special_instructions 'No special instructions were received'
_oxdiff_exptl_absorpt_empirical_details
;
Empirical correction (ABSPACK) includes:
- Absorption correction using spherical harmonics
- Frame scaling
;
_oxdiff_exptl_absorpt_empirical_full_max 2.455
_oxdiff_exptl_absorpt_empirical_full_min 0.462

loop_
_space_group_symop_operation_xyz
'x, y, z'
'-x, -y, -z'

loop_
_atom_site_label
_atom_site_type_symbol
_atom_site_fract_x
_atom_site_fract_y
_atom_site_fract_z
_atom_site_U_iso_or_equiv
_atom_site_adp_type
_atom_site_occupancy
_atom_site_site_symmetry_order
_atom_site_calc_flag
_atom_site_refinement_flags_posn
F3 F 0.4378(6) 0.4301(4) 0.3794(3) 0.0960(13) Uani 1 1 d .
O1 O 1.0261(8) 0.4356(4) 0.1208(3) 0.0739(12) Uani 1 1 d .
H1 H 1.0347 0.4175 0.1875 0.111 Uiso 1 1 calc GR
F1 F 0.6178(7) 0.3010(4) 0.2723(3) 0.1038(14) Uani 1 1 d .
F2 F 0.7736(8) 0.3494(4) 0.4385(3) 0.1175(16) Uani 1 1 d .
N1 N 0.8670(9) 0.5379(5) 0.1062(4) 0.0633(13) Uani 1 1 d .
C3 C 0.3752(9) 0.8587(5) 0.2735(4) 0.0508(13) Uani 1 1 d .
C1 C 0.6137(9) 0.6899(5) 0.1900(4) 0.0483(12) Uani 1 1 d .
C2 C 0.5287(9) 0.7521(5) 0.2823(4) 0.0476(12) Uani 1 1 d .
H2 H 0.5731 0.7235 0.3530 0.057 Uiso 1 1 calc R
C8 C 0.3026(9) 0.9003(5) 0.1658(4) 0.0525(13) Uani 1 1 d .
C11 C 0.7817(9) 0.5810(5) 0.1994(4) 0.0490(12) Uani 1 1 d .
C12 C 0.8582(9) 0.5283(5) 0.3116(4) 0.0565(14) Uani 1 1 d .
H12A H 1.0351 0.5058 0.3068 0.068 Uiso 1 1 calc R
H12B H 0.8687 0.6040 0.3671 0.068 Uiso 1 1 calc R
C10 C 0.5326(10) 0.7295(5) 0.0824(4) 0.0578(14) Uani 1 1 d .
H10 H 0.5812 0.6844 0.0188 0.069 Uiso 1 1 calc R
C9 C 0.3859(11) 0.8316(6) 0.0705(4) 0.0670(16) Uani 1 1 d .
H9 H 0.3392 0.8570 -0.0010 0.080 Uiso 1 1 calc R
C13 C 0.6743(11) 0.4043(6) 0.3503(5) 0.0652(15) Uani 1 1 d .
C4 C 0.2891(11) 0.9251(6) 0.3685(4) 0.0657(15) Uani 1 1 d .
H4 H 0.3311 0.8971 0.4397 0.079 Uiso 1 1 calc R
C7 C 0.1530(11) 1.0075(6) 0.1562(5) 0.0694(16) Uani 1 1 d .
H7 H 0.1065 1.0367 0.0860 0.083 Uiso 1 1 calc R
C5 C 0.1467(12) 1.0287(6) 0.3577(5) 0.0784(18) Uani 1 1 d .
H5 H 0.0963 1.0729 0.4214 0.094 Uiso 1 1 calc R
C6 C 0.0753(11) 1.0696(6) 0.2527(5) 0.0733(17) Uani 1 1 d .
H6 H -0.0262 1.1396 0.2465 0.088 Uiso 1 1 calc R

loop_
_atom_site_aniso_label
_atom_site_aniso_U_11
_atom_site_aniso_U_22
_atom_site_aniso_U_33
_atom_site_aniso_U_23
_atom_site_aniso_U_13
_atom_site_aniso_U_12
F3 0.071(2) 0.103(3) 0.124(3) 0.032(2) 0.036(2) 0.036(2)
O1 0.092(3) 0.076(3) 0.066(2) 0.014(2) 0.019(2) 0.045(2)
F1 0.112(3) 0.063(2) 0.130(3) -0.001(2) 0.033(2) -0.002(2)
F2 0.111(3) 0.141(4) 0.112(3) 0.078(3) 0.005(2) 0.046(3)
N1 0.070(3) 0.061(3) 0.066(3) 0.011(2) 0.012(2) 0.029(2)
C3 0.048(3) 0.044(3) 0.058(3) -0.006(2) 0.008(2) 0.005(2)
C1 0.049(3) 0.046(3) 0.050(3) 0.007(2) 0.003(2) 0.009(2)
C2 0.055(3) 0.048(3) 0.041(3) 0.006(2) 0.009(2) 0.012(2)
C8 0.053(3) 0.052(3) 0.055(3) 0.003(2) 0.002(2) 0.014(2)
C11 0.052(3) 0.049(3) 0.047(3) 0.005(2) 0.006(2) 0.011(2)
C12 0.054(3) 0.060(3) 0.059(3) 0.003(2) -0.001(2) 0.021(3)
C10 0.071(3) 0.061(3) 0.047(3) -0.004(2) -0.002(2) 0.027(3)
C9 0.073(4) 0.078(4) 0.057(3) 0.000(3) -0.006(3) 0.033(3)
C13 0.061(3) 0.066(4) 0.077(4) 0.008(3) 0.014(3) 0.030(3)
C4 0.086(4) 0.056(3) 0.058(3) 0.006(3) 0.022(3) 0.021(3)
C7 0.075(4) 0.061(4) 0.078(4) -0.001(3) -0.009(3) 0.029(3)
C5 0.095(5) 0.058(4) 0.090(5) -0.005(3) 0.026(4) 0.032(3)
C6 0.074(4) 0.054(4) 0.097(5) -0.002(3) 0.012(3) 0.025(3)

loop_
_atom_type_symbol
_atom_type_description
_atom_type_scat_dispersion_real
_atom_type_scat_dispersion_imag
_atom_type_scat_source
C C 0.0033 0.0016 'International Tables Vol C Tables 4.2.6.8 and 6.1.1.4'
H H 0.0000 0.0000 'International Tables Vol C Tables 4.2.6.8 and 6.1.1.4'
F F 0.0171 0.0103 'International Tables Vol C Tables 4.2.6.8 and 6.1.1.4'
N N 0.0061 0.0033 'International Tables Vol C Tables 4.2.6.8 and 6.1.1.4'
O O 0.0106 0.0060 'International Tables Vol C Tables 4.2.6.8 and 6.1.1.4'

loop_
_geom_angle_atom_site_label_1
_geom_angle_atom_site_label_2
_geom_angle_atom_site_label_3
_geom_angle
N1 O1 H1 109.5
C11 N1 O1 113.2(4)
C2 C3 C8 119.1(4)
C4 C3 C2 122.4(5)
C4 C3 C8 118.5(5)
C2 C1 C11 121.8(4)
C2 C1 C10 118.4(5)
C10 C1 C11 119.8(4)
C3 C2 H2 119.0
C1 C2 C3 121.9(4)
C1 C2 H2 119.0
C3 C8 C9 118.3(5)
C7 C8 C3 119.5(5)
C7 C8 C9 122.2(5)
N1 C11 C1 116.0(4)
N1 C11 C12 122.1(5)
C1 C11 C12 121.9(4)
C11 C12 H12A 108.6
C11 C12 H12B 108.6
H12A C12 H12B 107.6
C13 C12 C11 114.6(4)
C13 C12 H12A 108.6
C13 C12 H12B 108.6
C1 C10 H10 119.3
C9 C10 C1 121.4(5)
C9 C10 H10 119.3
C8 C9 H9 119.6
C10 C9 C8 120.8(5)
C10 C9 H9 119.6
F3 C13 F1 104.9(5)
F3 C13 C12 113.8(5)
F1 C13 C12 112.8(5)
F2 C13 F3 106.6(5)
F2 C13 F1 106.5(5)
F2 C13 C12 111.7(5)
C3 C4 H4 119.4
C5 C4 C3 121.1(5)
C5 C4 H4 119.4
C8 C7 H7 120.3
C6 C7 C8 119.4(5)
C6 C7 H7 120.3
C4 C5 H5 119.7
C4 C5 C6 120.5(5)
C6 C5 H5 119.7
C7 C6 H6 119.6
C5 C6 C7 120.9(5)
C5 C6 H6 119.6

loop_
_geom_bond_atom_site_label_1
_geom_bond_atom_site_label_2
_geom_bond_distance
F3 C13 1.329(6)
O1 H1 0.8200
O1 N1 1.405(5)
F1 C13 1.337(6)
F2 C13 1.321(6)
N1 C11 1.293(6)
C3 C2 1.412(6)
C3 C8 1.417(7)
C3 C4 1.412(7)
C1 C2 1.364(6)
C1 C11 1.484(7)
C1 C10 1.422(6)
C2 H2 0.9300
C8 C9 1.420(7)
C8 C7 1.404(7)
C11 C12 1.511(6)
C12 H12A 0.9700
C12 H12B 0.9700
C12 C13 1.458(7)
C10 H10 0.9300
C10 C9 1.355(7)
C9 H9 0.9300
C4 H4 0.9300
C4 C5 1.351(7)
C7 H7 0.9300
C7 C6 1.389(7)
C5 H5 0.9300
C5 C6 1.383(7)
C6 H6 0.9300

loop_
_geom_torsion_atom_site_label_1
_geom_torsion_atom_site_label_2
_geom_torsion_atom_site_label_3
_geom_torsion_atom_site_label_4
_geom_torsion
O1 N1 C11 C1 179.6(4)
O1 N1 C11 C12 2.1(6)
N1 C11 C12 C13 -91.1(6)
C3 C8 C9 C10 -0.4(7)
C3 C8 C7 C6 -1.0(7)
C3 C4 C5 C6 1.8(9)
C1 C11 C12 C13 91.5(6)
C1 C10 C9 C8 -1.5(8)
C2 C3 C8 C9 0.5(7)
C2 C3 C8 C7 -179.2(4)
C2 C3 C4 C5 178.7(5)
C2 C1 C11 N1 -174.8(4)
C2 C1 C11 C12 2.7(6)
C2 C1 C10 C9 3.3(7)
C8 C3 C2 C1 1.3(7)
C8 C3 C4 C5 -1.8(8)
C8 C7 C6 C5 1.0(8)
C11 C1 C2 C3 178.1(4)
C11 C1 C10 C9 -178.0(4)
C11 C12 C13 F3 -69.8(6)
C11 C12 C13 F1 49.5(6)
C11 C12 C13 F2 169.4(5)
C10 C1 C2 C3 -3.2(7)
C10 C1 C11 N1 6.6(6)
C10 C1 C11 C12 -175.9(4)
C9 C8 C7 C6 179.4(5)
C4 C3 C2 C1 -179.2(4)
C4 C3 C8 C9 -179.0(4)
C4 C3 C8 C7 1.3(7)
C4 C5 C6 C7 -1.4(9)
C7 C8 C9 C10 179.3(5)
